data_4318739
loop_
_publ_author_name
'Michael U. Triller'
'Wen-Yuan Hsieh'
'Vincent L. Pecoraro'
'Annette Rompel'
'Bernt Krebs'

_publ_contact_author
;
        Krebs, Bernt
     Institut f\"ur Anorganische und Analytische Chemie
          Universit\"at M\"unster
          Wilhelm-Klemm-Strasse 8
          48149 M\"unster
          Bundesrepublik Deutschland

    Pecoraro, Vincent L.
        Department of Chemistry
        The University of Michigan
        Ann Arbor, Michigan 48109-1055
        United States of America
;
_publ_contact_author_email krebs@uni-muenster.de,vlpec@umich.edu
_publ_contact_author_fax '+49 251 8338366 or 734 647-4865'
_publ_contact_author_phone '+49 251 8333131 or 734 763-1519'
_publ_section_title
;
 Preparation of Highly Efficient Manganese Catalase Mimics
;
_journal_name_full 'Inorganic Chemistry'
_journal_page_first 5544
_journal_page_last 5554
_journal_paper_doi 10.1021/ic025897a
_journal_volume 41
_journal_year 2002
_chemical_formula_moiety '[Mn(bpia)(\m-O)]2(ClO4)2(PF6).2CH3CN'
_chemical_formula_sum 'C38 H44 Cl2 F6 Mn2 N12 O10 P'
_chemical_formula_weight 1154.60
_chemical_melting_point ?
_chemical_name_common manganese(III,IV)dioxodimer
_chemical_name_systematic
; 
 dimanganesedi(mu-oxo)(bis(picolyl)-N-methyl-imidazol-2-yl)bis(acetonitrile)
hexafluorophosphatediperchlorate 
;
_space_group_IT_number 14
_symmetry_cell_setting monoclinic
_symmetry_space_group_name_Hall '-P 2yn'
_symmetry_space_group_name_H-M 'P 1 21/n 1'
_atom_sites_solution_hydrogens geom
_atom_sites_solution_primary direct
_atom_sites_solution_secondary difmap
_audit_creation_method SHELXL-97
_cell_angle_alpha 90.00
_cell_angle_beta 114.91(3)
_cell_angle_gamma 90.00
_cell_formula_units_Z 2
_cell_length_a 15.373(3)
_cell_length_b 10.442(2)
_cell_length_c 16.210(3)
_cell_measurement_temperature 158(2)
_cell_volume 2360.0(10)
_computing_cell_refinement 'Bruker SMART'
_computing_data_collection 'Bruker SMART'
_computing_data_reduction 'Bruker SHELTXL'
_computing_structure_refinement 'SHELXL-97 (Sheldrick, 1997)'
_computing_structure_solution 'SHELXS-97 (Sheldrick, 1990)'
_diffrn_ambient_temperature 158(2)
_diffrn_measured_fraction_theta_full 0.990
_diffrn_measured_fraction_theta_max 0.990
_diffrn_measurement_device_type 'Siemens Smart 1K CCD'
_diffrn_measurement_method 'phi and omega scans'
_diffrn_radiation_monochromator graphite
_diffrn_radiation_source 'fine-focus sealed tube'
_diffrn_radiation_type MoK\a
_diffrn_radiation_wavelength 0.71073
_diffrn_reflns_av_R_equivalents 0.1678
_diffrn_reflns_av_sigmaI/netI 0.2225
_diffrn_reflns_limit_h_max 17
_diffrn_reflns_limit_h_min -18
_diffrn_reflns_limit_k_max 12
_diffrn_reflns_limit_k_min -12
_diffrn_reflns_limit_l_max 19
_diffrn_reflns_limit_l_min -18
_diffrn_reflns_number 19431
_diffrn_reflns_theta_full 24.80
_diffrn_reflns_theta_max 24.80
_diffrn_reflns_theta_min 1.53
_exptl_absorpt_coefficient_mu 0.775
_exptl_absorpt_correction_type multi-scan
_exptl_absorpt_process_details 'Blessing, Acta Cryst. (1995) A51, 33-38.'
_exptl_crystal_colour green
_exptl_crystal_density_diffrn 1.625
_exptl_crystal_density_meas ?
_exptl_crystal_density_method 'not measured'
_exptl_crystal_description 'rectangular plate'
_exptl_crystal_F_000 1178
_exptl_crystal_size_max 20
_exptl_crystal_size_mid 10
_exptl_crystal_size_min 2
_refine_diff_density_max 0.624
_refine_diff_density_min -0.460
_refine_diff_density_rms 0.087
_refine_ls_extinction_coef 0.000
_refine_ls_extinction_method none
_refine_ls_goodness_of_fit_ref 0.840
_refine_ls_hydrogen_treatment mixed
_refine_ls_matrix_type full
_refine_ls_number_parameters 322
_refine_ls_number_reflns 4025
_refine_ls_number_restraints 0
_refine_ls_restrained_S_all 0.840
_refine_ls_R_factor_all 0.1944
_refine_ls_R_factor_gt 0.0678
_refine_ls_shift/su_max 0.000
_refine_ls_shift/su_mean 0.000
_refine_ls_structure_factor_coef Fsqd
_refine_ls_weighting_details 'calc w=1/[\s^2^(Fo^2^)+(0.0842P)^2^+0.0000P] where P=(Fo^2^+2Fc^2^)/3'
_refine_ls_weighting_scheme calc
_refine_ls_wR_factor_gt 0.1490
_refine_ls_wR_factor_ref 0.1837
_reflns_number_gt 1466
_reflns_number_total 4025
_reflns_threshold_expression >2sigma(I)
_cod_data_source_file ic025897a_s2_3.cif
_cod_data_source_block 3
_cod_depositor_comments
;
The following automatic conversions were performed:

'_chemical_melting_point' value 'not measured' was changed to '?' -
the value is undefined or not given.

Automatic conversion script
Id: cif_fix_values 1569 2011-02-09 13:29:24Z adriana 

The following automatic conversions were performed:

'_exptl_crystal_density_meas' value 'not measured' was changed to '?'
- the value is perceived as not measured.

Automatic conversion script
Id: cif_fix_values 3008 2015-01-20 13:52:24Z robertas 

The following automatic conversions were performed:
data name '_publ_contact_autor' replaced with '_publ_contact_author'
as specified in the replacement file
'/home/antanas/src/cod-tools/trunk/data/replacement-values/replacement_tags.lst'.

Automatic conversion script
Id: cif_correct_tags 4998 2017-03-02 13:24:31Z antanas 
;
_cod_original_cell_volume 2360.0(8)
_cod_database_code 4318739

loop_
_symmetry_equiv_pos_as_xyz
'x, y, z'
'-x+1/2, y+1/2, -z+1/2'
'-x, -y, -z'
'x-1/2, -y-1/2, z-1/2'

loop_
_atom_site_label
_atom_site_type_symbol
_atom_site_fract_x
_atom_site_fract_y
_atom_site_fract_z
_atom_site_U_iso_or_equiv
_atom_site_adp_type
_atom_site_occupancy
_atom_site_symmetry_multiplicity
_atom_site_calc_flag
_atom_site_refinement_flags
_atom_site_disorder_assembly
_atom_site_disorder_group
Mn1 Mn 0.47196(8) 0.06724(10) 0.05276(7) 0.0367(4) Uani 1 1 d . . .
O1 O 0.4295(3) 0.0414(4) -0.0679(3) 0.0417(13) Uani 1 1 d . . .
N1 N 0.5270(4) 0.1008(5) 0.1942(4) 0.0412(16) Uani 1 1 d . . .
N2 N 0.3722(4) 0.1924(5) 0.0519(4) 0.0411(16) Uani 1 1 d . . .
N3 N 0.3227(5) 0.3304(6) 0.1242(5) 0.0518(18) Uani 1 1 d . . .
N4 N 0.3945(4) -0.0681(5) 0.0920(4) 0.0395(15) Uani 1 1 d . . .
N5 N 0.5573(4) 0.2306(5) 0.0668(4) 0.0354(15) Uani 1 1 d . . .
C1 C 0.4679(6) 0.1970(7) 0.2172(5) 0.052(2) Uani 1 1 d . . .
H1A H 0.4418 0.1574 0.2575 0.062 Uiso 1 1 calc R . .
H1B H 0.5084 0.2707 0.2495 0.062 Uiso 1 1 calc R . .
C2 C 0.3887(6) 0.2410(7) 0.1326(6) 0.043(2) Uani 1 1 d . . .
C3 C 0.2910(5) 0.2509(8) -0.0119(6) 0.049(2) Uani 1 1 d . . .
H3A H 0.2627 0.2347 -0.0755 0.059 Uiso 1 1 calc R . .
C4 C 0.2588(6) 0.3366(8) 0.0330(7) 0.062(3) Uani 1 1 d . . .
H4A H 0.2037 0.3897 0.0069 0.074 Uiso 1 1 calc R . .
C5 C 0.3140(7) 0.4040(7) 0.1980(6) 0.074(3) Uani 1 1 d . . .
H5A H 0.3679 0.3833 0.2559 0.111 Uiso 1 1 calc R . .
H5B H 0.2536 0.3818 0.2013 0.111 Uiso 1 1 calc R . .
H5C H 0.3146 0.4958 0.1857 0.111 Uiso 1 1 calc R . .
C6 C 0.5269(5) -0.0269(6) 0.2358(5) 0.043(2) Uani 1 1 d . . .
H6A H 0.5352 -0.0158 0.2993 0.052 Uiso 1 1 calc R . .
H6B H 0.5806 -0.0796 0.2363 0.052 Uiso 1 1 calc R . .
C7 C 0.4322(6) -0.0928(7) 0.1803(6) 0.045(2) Uani 1 1 d . . .
C8 C 0.3896(7) -0.1744(8) 0.2173(7) 0.060(3) Uani 1 1 d . . .
H8A H 0.4174 -0.1910 0.2808 0.072 Uiso 1 1 calc R . .
C9 C 0.3051(9) -0.2324(9) 0.1605(9) 0.085(4) Uani 1 1 d . . .
H9A H 0.2751 -0.2917 0.1847 0.102 Uiso 1 1 calc R . .
C10 C 0.2649(7) -0.2057(9) 0.0714(9) 0.074(3) Uani 1 1 d . . .
H10A H 0.2054 -0.2433 0.0325 0.089 Uiso 1 1 calc R . .
C11 C 0.3106(6) -0.1238(8) 0.0374(6) 0.058(2) Uani 1 1 d . . .
H11A H 0.2829 -0.1054 -0.0259 0.069 Uiso 1 1 calc R . .
C12 C 0.6274(5) 0.1490(7) 0.2195(5) 0.044(2) Uani 1 1 d . . .
H12A H 0.6694 0.0769 0.2200 0.053 Uiso 1 1 calc R . .
H12B H 0.6533 0.1870 0.2811 0.053 Uiso 1 1 calc R . .
C13 C 0.6258(5) 0.2483(7) 0.1513(5) 0.041(2) Uani 1 1 d . . .
C14 C 0.6898(6) 0.3472(8) 0.1712(6) 0.059(2) Uani 1 1 d . . .
H14A H 0.7384 0.3584 0.2310 0.070 Uiso 1 1 calc R . .
C15 C 0.6820(6) 0.4307(8) 0.1018(6) 0.061(2) Uani 1 1 d . . .
H15A H 0.7267 0.4987 0.1136 0.073 Uiso 1 1 calc R . .
C16 C 0.6092(6) 0.4155(7) 0.0155(5) 0.047(2) Uani 1 1 d . . .
H16A H 0.6016 0.4746 -0.0316 0.057 Uiso 1 1 calc R . .
C17 C 0.5485(5) 0.3135(7) -0.0006(5) 0.0379(19) Uani 1 1 d . . .
H17A H 0.4994 0.3006 -0.0600 0.045 Uiso 1 1 calc R . .
P1 P 0.0000 0.5000 0.0000 0.126(2) Uani 1 2 d S . .
F1 F -0.0123(15) 0.4069(11) -0.0752(7) 0.338(11) Uani 1 1 d . . .
F2 F 0.0632(6) 0.4029(11) 0.0701(6) 0.228(5) Uani 1 1 d . . .
F3 F 0.0761(7) 0.5445(12) -0.0201(9) 0.232(6) Uani 1 1 d . . .
Cl1 Cl 0.5968(2) -0.4262(3) 0.2842(2) 0.1145(13) Uani 1 1 d . . .
O2 O 0.5795(9) -0.3477(10) 0.3445(6) 0.249(7) Uani 1 1 d . . .
O3 O 0.6366(7) -0.3452(10) 0.2323(11) 0.240(7) Uani 1 1 d . . .
O4 O 0.6670(7) -0.5167(9) 0.3283(5) 0.228(6) Uani 1 1 d . . .
O5 O 0.5207(4) -0.4829(6) 0.2132(5) 0.096(2) Uani 1 1 d . . .
C18 C 0.169(3) 0.101(3) 0.104(3) 0.186(19) Uani 1 1 d . . .
C19 C 0.0868(15) 0.091(2) 0.010(2) 0.35(2) Uani 1 1 d . . .
H19A H 0.0748 0.1755 -0.0194 0.524 Uiso 1 1 calc R . .
H19B H 0.0291 0.0622 0.0159 0.524 Uiso 1 1 calc R . .
H19C H 0.1033 0.0299 -0.0268 0.524 Uiso 1 1 calc R . .
N6 N 0.218(2) 0.089(2) 0.1624(18) 0.167(12) Uani 1 1 d . . .

loop_
_atom_site_aniso_label
_atom_site_aniso_U_11
_atom_site_aniso_U_22
_atom_site_aniso_U_33
_atom_site_aniso_U_23
_atom_site_aniso_U_13
_atom_site_aniso_U_12
Mn1 0.0351(7) 0.0298(6) 0.0386(8) 0.0057(6) 0.0091(5) -0.0007(6)
O1 0.032(3) 0.031(3) 0.047(3) 0.007(2) 0.002(2) -0.001(2)
N1 0.047(4) 0.033(4) 0.037(4) -0.002(3) 0.011(3) 0.000(3)
N2 0.041(4) 0.040(4) 0.040(4) 0.014(3) 0.014(4) 0.001(3)
N3 0.060(5) 0.035(4) 0.069(6) 0.004(4) 0.035(5) 0.001(4)
N4 0.054(4) 0.037(4) 0.033(4) 0.001(3) 0.024(3) 0.004(4)
N5 0.043(4) 0.025(3) 0.035(4) -0.006(3) 0.012(3) 0.002(3)
C1 0.068(6) 0.033(5) 0.053(6) -0.006(4) 0.025(5) 0.006(4)
C2 0.046(5) 0.031(5) 0.057(6) 0.013(4) 0.025(5) -0.001(4)
C3 0.040(5) 0.051(5) 0.050(6) 0.019(5) 0.012(5) 0.009(4)
C4 0.035(5) 0.060(6) 0.087(8) 0.031(6) 0.021(6) 0.007(5)
C5 0.092(8) 0.052(6) 0.102(8) 0.002(5) 0.064(7) 0.007(5)
C6 0.065(6) 0.037(5) 0.032(5) 0.012(4) 0.025(4) 0.013(4)
C7 0.070(6) 0.024(5) 0.064(7) 0.006(4) 0.050(6) 0.007(4)
C8 0.082(7) 0.044(5) 0.081(7) 0.004(5) 0.060(6) 0.003(5)
C9 0.115(11) 0.044(6) 0.148(12) 0.005(7) 0.107(10) 0.004(7)
C10 0.063(7) 0.055(7) 0.132(10) -0.031(7) 0.068(8) -0.018(5)
C11 0.042(6) 0.053(6) 0.081(7) -0.025(5) 0.028(5) -0.004(5)
C12 0.048(5) 0.037(5) 0.030(5) -0.003(4) -0.001(4) 0.007(4)
C13 0.041(5) 0.037(5) 0.033(5) -0.005(4) 0.005(4) 0.006(4)
C14 0.057(6) 0.045(5) 0.050(6) -0.004(5) 0.000(5) -0.005(5)
C15 0.070(6) 0.042(5) 0.058(6) 0.007(5) 0.014(5) -0.011(5)
C16 0.056(6) 0.041(5) 0.039(5) 0.001(4) 0.014(4) 0.016(5)
C17 0.041(5) 0.029(4) 0.036(5) -0.004(4) 0.009(4) 0.006(4)
P1 0.061(3) 0.255(7) 0.073(4) 0.086(5) 0.040(3) 0.061(4)
F1 0.69(3) 0.193(11) 0.107(9) 0.001(7) 0.138(14) -0.006(15)
F2 0.170(8) 0.377(14) 0.161(8) 0.171(9) 0.092(7) 0.150(9)
F3 0.141(7) 0.304(14) 0.309(14) 0.157(12) 0.151(9) 0.100(8)
Cl1 0.104(2) 0.079(2) 0.087(2) -0.0287(19) -0.0324(19) 0.053(2)
O2 0.334(15) 0.223(11) 0.134(8) -0.050(8) 0.044(9) 0.213(11)
O3 0.143(10) 0.108(8) 0.38(2) -0.061(10) 0.027(11) -0.060(7)
O4 0.273(11) 0.232(10) 0.054(5) -0.037(6) -0.054(6) 0.212(10)
O5 0.069(4) 0.100(5) 0.091(5) 0.001(4) 0.008(4) -0.026(4)
C18 0.25(4) 0.094(15) 0.35(5) 0.02(2) 0.26(4) -0.03(2)
C19 0.17(2) 0.34(3) 0.52(5) -0.03(3) 0.13(3) -0.18(2)
N6 0.32(3) 0.061(8) 0.25(2) 0.034(12) 0.25(2) 0.043(12)

loop_
_atom_type_symbol
_atom_type_description
_atom_type_scat_dispersion_real
_atom_type_scat_dispersion_imag
_atom_type_scat_source
C C 0.0033 0.0016 'International Tables Vol C Tables 4.2.6.8 and 6.1.1.4'
H H 0.0000 0.0000 'International Tables Vol C Tables 4.2.6.8 and 6.1.1.4'
N N 0.0061 0.0033 'International Tables Vol C Tables 4.2.6.8 and 6.1.1.4'
O O 0.0106 0.0060 'International Tables Vol C Tables 4.2.6.8 and 6.1.1.4'
F F 0.0171 0.0103 'International Tables Vol C Tables 4.2.6.8 and 6.1.1.4'
P P 0.1023 0.0942 'International Tables Vol C Tables 4.2.6.8 and 6.1.1.4'
Cl Cl 0.1484 0.1585 'International Tables Vol C Tables 4.2.6.8 and 6.1.1.4'
Mn Mn 0.3368 0.7283 'International Tables Vol C Tables 4.2.6.8 and 6.1.1.4'

loop_
_geom_angle_atom_site_label_1
_geom_angle_atom_site_label_2
_geom_angle_atom_site_label_3
_geom_angle
_geom_angle_site_symmetry_1
_geom_angle_site_symmetry_3
_geom_angle_publ_flag
O1 Mn1 O1 87.3(2) . 3_655 ?
O1 Mn1 N2 99.4(2) . . ?
O1 Mn1 N2 173.1(2) 3_655 . ?
O1 Mn1 N5 99.4(2) . . ?
O1 Mn1 N5 92.6(2) 3_655 . ?
N2 Mn1 N5 85.0(2) . . ?
O1 Mn1 N4 103.6(2) . . ?
O1 Mn1 N4 94.9(2) 3_655 . ?
N2 Mn1 N4 85.0(2) . . ?
N5 Mn1 N4 156.2(2) . . ?
O1 Mn1 N1 177.6(2) . . ?
O1 Mn1 N1 91.5(2) 3_655 . ?
N2 Mn1 N1 81.7(2) . . ?
N5 Mn1 N1 78.5(2) . . ?
N4 Mn1 N1 78.6(2) . . ?
O1 Mn1 Mn1 43.99(14) . 3_655 ?
O1 Mn1 Mn1 43.35(15) 3_655 3_655 ?
N2 Mn1 Mn1 143.4(2) . 3_655 ?
N5 Mn1 Mn1 98.25(16) . 3_655 ?
N4 Mn1 Mn1 102.71(16) . 3_655 ?
N1 Mn1 Mn1 134.85(17) . 3_655 ?
Mn1 O1 Mn1 92.7(2) . 3_655 ?
C6 N1 C1 111.7(6) . . ?
C6 N1 C12 111.8(6) . . ?
C1 N1 C12 111.5(5) . . ?
C6 N1 Mn1 105.4(4) . . ?
C1 N1 Mn1 111.8(4) . . ?
C12 N1 Mn1 104.3(4) . . ?
C2 N2 C3 107.8(7) . . ?
C2 N2 Mn1 114.5(5) . . ?
C3 N2 Mn1 137.5(6) . . ?
C2 N3 C4 107.7(7) . . ?
C2 N3 C5 127.1(8) . . ?
C4 N3 C5 125.0(8) . . ?
C7 N4 C11 119.2(7) . . ?
C7 N4 Mn1 114.2(5) . . ?
C11 N4 Mn1 126.5(6) . . ?
C13 N5 C17 120.2(6) . . ?
C13 N5 Mn1 114.1(5) . . ?
C17 N5 Mn1 125.7(5) . . ?
C2 C1 N1 109.1(6) . . ?
N2 C2 N3 110.2(7) . . ?
N2 C2 C1 122.6(7) . . ?
N3 C2 C1 127.2(8) . . ?
C4 C3 N2 107.8(8) . . ?
C3 C4 N3 106.5(7) . . ?
N1 C6 C7 108.7(6) . . ?
N4 C7 C8 121.7(8) . . ?
N4 C7 C6 115.3(6) . . ?
C8 C7 C6 123.0(8) . . ?
C7 C8 C9 118.4(9) . . ?
C10 C9 C8 120.4(10) . . ?
C9 C10 C11 119.0(10) . . ?
N4 C11 C10 121.2(9) . . ?
N1 C12 C13 109.4(6) . . ?
N5 C13 C14 121.5(7) . . ?
N5 C13 C12 114.6(7) . . ?
C14 C13 C12 123.9(7) . . ?
C13 C14 C15 118.4(8) . . ?
C16 C15 C14 120.3(8) . . ?
C17 C16 C15 118.6(7) . . ?
N5 C17 C16 121.0(7) . . ?
F3 P1 F3 179.998(1) 3_565 . ?
F3 P1 F1 98.0(7) 3_565 . ?
F3 P1 F1 82.0(7) . . ?
F3 P1 F1 82.0(7) 3_565 3_565 ?
F3 P1 F1 98.0(7) . 3_565 ?
F1 P1 F1 179.996(3) . 3_565 ?
F3 P1 F2 93.5(5) 3_565 3_565 ?
F3 P1 F2 86.5(5) . 3_565 ?
F1 P1 F2 90.1(6) . 3_565 ?
F1 P1 F2 89.9(6) 3_565 3_565 ?
F3 P1 F2 86.5(5) 3_565 . ?
F3 P1 F2 93.5(5) . . ?
F1 P1 F2 89.9(6) . . ?
F1 P1 F2 90.1(6) 3_565 . ?
F2 P1 F2 179.997(1) 3_565 . ?
O5 Cl1 O2 119.6(7) . . ?
O5 Cl1 O4 109.9(5) . . ?
O2 Cl1 O4 112.3(5) . . ?
O5 Cl1 O3 100.2(6) . . ?
O2 Cl1 O3 107.9(8) . . ?
O4 Cl1 O3 105.2(8) . . ?
N6 C18 C19 168(4) . . ?

loop_
_geom_bond_atom_site_label_1
_geom_bond_atom_site_label_2
_geom_bond_distance
_geom_bond_site_symmetry_2
_geom_bond_publ_flag
Mn1 O1 1.803(5) . ?
Mn1 O1 1.824(4) 3_655 ?
Mn1 N2 2.010(6) . ?
Mn1 N5 2.105(5) . ?
Mn1 N4 2.111(6) . ?
Mn1 N1 2.113(6) . ?
Mn1 Mn1 2.624(2) 3_655 ?
O1 Mn1 1.824(4) 3_655 ?
N1 C6 1.494(8) . ?
N1 C1 1.502(8) . ?
N1 C12 1.507(9) . ?
N2 C2 1.323(9) . ?
N2 C3 1.383(8) . ?
N3 C2 1.343(9) . ?
N3 C4 1.390(9) . ?
N3 C5 1.474(9) . ?
N4 C7 1.324(9) . ?
N4 C11 1.351(9) . ?
N5 C13 1.342(8) . ?
N5 C17 1.356(8) . ?
C1 C2 1.472(10) . ?
C3 C4 1.370(10) . ?
C6 C7 1.516(10) . ?
C7 C8 1.358(10) . ?
C8 C9 1.376(12) . ?
C9 C10 1.340(12) . ?
C10 C11 1.362(11) . ?
C12 C13 1.509(9) . ?
C13 C14 1.368(9) . ?
C14 C15 1.388(10) . ?
C15 C16 1.385(10) . ?
C16 C17 1.366(9) . ?
P1 F3 1.419(9) 3_565 ?
P1 F3 1.419(9) . ?
P1 F1 1.507(10) . ?
P1 F1 1.507(10) 3_565 ?
P1 F2 1.527(7) 3_565 ?
P1 F2 1.527(7) . ?
Cl1 O5 1.382(6) . ?
Cl1 O2 1.385(8) . ?
Cl1 O4 1.385(7) . ?
Cl1 O3 1.494(15) . ?
C18 N6 0.94(6) . ?
C18 C19 1.52(4) . ?
